data_7104596
loop_
_publ_author_name
'Takamizawa, Satoshi'
'Miyake, Ryosuke'

_publ_section_title
;
 Guest replacement in a flexible single-crystal host by mixing the
 surrounding gas.
;
_journal_issue 27
_journal_name_full 'Chemical communications (Cambridge, England)'
_journal_page_first 4076
_journal_page_last 4078
_journal_paper_doi 10.1039/b904160e
_journal_volume 34
_journal_year 2009
_chemical_formula_sum 'C33.56 H30.24 Cu2 N2 O9.56'
_chemical_formula_weight 741.56
_chemical_name_common '(Cu2(bza)4(pyz))n 1.6(CH3OH)'
_chemical_name_systematic
;
[Cu2(bza)4(pyz)]n 1.6(CH3OH)
;
_space_group_IT_number 2
_symmetry_cell_setting triclinic
_symmetry_space_group_name_Hall '-P 1'
_symmetry_space_group_name_H-M 'P -1'
_atom_sites_solution_hydrogens geom
_atom_sites_solution_primary direct
_atom_sites_solution_secondary difmap
_audit_creation_method SHELXL-97
_cell_angle_alpha 70.417(3)
_cell_angle_beta 65.104(2)
_cell_angle_gamma 62.126(2)
_cell_formula_units_Z 1
_cell_length_a 9.6996(16)
_cell_length_b 9.9844(16)
_cell_length_c 10.7765(17)
_cell_measurement_reflns_used 1517
_cell_measurement_temperature 90
_cell_measurement_theta_max 27.09
_cell_measurement_theta_min 2.59
_cell_volume 824.3(2)
_computing_cell_refinement 'Bruker SMART'
_computing_data_collection 'Bruker SMART'
_computing_data_reduction 'Bruker SAINT'
_computing_molecular_graphics 'Bruker SHELXTL'
_computing_publication_material 'Bruker SHELXTL'
_computing_structure_refinement 'SHELXL-97 (Sheldrick, 2008)'
_computing_structure_solution 'SHELXS-97 (Sheldrick, 2008)'
_diffrn_ambient_temperature 90
_diffrn_detector_area_resol_mean 8.366
_diffrn_measured_fraction_theta_full 0.988
_diffrn_measured_fraction_theta_max 0.988
_diffrn_measurement_device_type 'CCD area detector'
_diffrn_measurement_method 'phi and omega scans'
_diffrn_radiation_monochromator graphite
_diffrn_radiation_source 'fine-focus sealed tube'
_diffrn_radiation_type MoK\a
_diffrn_radiation_wavelength 0.71073
_diffrn_reflns_av_R_equivalents 0.0232
_diffrn_reflns_av_sigmaI/netI 0.0370
_diffrn_reflns_limit_h_max 12
_diffrn_reflns_limit_h_min -10
_diffrn_reflns_limit_k_max 12
_diffrn_reflns_limit_k_min -11
_diffrn_reflns_limit_l_max 14
_diffrn_reflns_limit_l_min 0
_diffrn_reflns_number 5559
_diffrn_reflns_theta_full 27.51
_diffrn_reflns_theta_max 27.51
_diffrn_reflns_theta_min 2.12
_exptl_absorpt_coefficient_mu 1.351
_exptl_absorpt_correction_T_max 0.9355
_exptl_absorpt_correction_T_min 0.5237
_exptl_absorpt_correction_type empirical
_exptl_absorpt_process_details
;
TWINABS; sheldrick, 2007
;
_exptl_crystal_colour blue
_exptl_crystal_density_diffrn 1.496
_exptl_crystal_density_method 'not measured'
_exptl_crystal_description plate
_exptl_crystal_F_000 386
_exptl_crystal_size_max 0.55
_exptl_crystal_size_mid 0.14
_exptl_crystal_size_min 0.05
_refine_diff_density_max 0.673
_refine_diff_density_min -0.465
_refine_diff_density_rms 0.090
_refine_ls_extinction_method none
_refine_ls_goodness_of_fit_ref 1.044
_refine_ls_hydrogen_treatment constr
_refine_ls_matrix_type full
_refine_ls_number_parameters 218
_refine_ls_number_reflns 3746
_refine_ls_number_restraints 2
_refine_ls_restrained_S_all 1.044
_refine_ls_R_factor_all 0.0449
_refine_ls_R_factor_gt 0.0380
_refine_ls_shift/su_max 0.001
_refine_ls_shift/su_mean 0.000
_refine_ls_structure_factor_coef Fsqd
_refine_ls_weighting_details 'calc w=1/[\s^2^(Fo^2^)+(0.0538P)^2^+0.3999P] where P=(Fo^2^+2Fc^2^)/3'
_refine_ls_weighting_scheme calc
_refine_ls_wR_factor_gt 0.0953
_refine_ls_wR_factor_ref 0.0991
_reflns_number_gt 3353
_reflns_number_total 3746
_reflns_threshold_expression >2sigma(I)
_cod_data_source_file b904160e.txt
_cod_data_source_block 71206y1
_cod_depositor_comments
;
The following automatic conversions were performed:
'_symmetry_cell_setting' value 'Triclinic' changed to 'triclinic'
according to '/home/saulius/struct/CIF-dictionaries/cif_core.dic'
dictionary named 'cif_core.dic' version 2.4.1 from 2010-06-29.

Automatic conversion script
Id: cif_fix_enum 1527 2010-12-29 10:47:43Z saulius 
;
_cod_original_sg_symbol_H-M P-1
_cod_database_code 7104596

loop_
_symmetry_equiv_pos_as_xyz
'x, y, z'
'-x, -y, -z'

loop_
_atom_site_label
_atom_site_type_symbol
_atom_site_fract_x
_atom_site_fract_y
_atom_site_fract_z
_atom_site_U_iso_or_equiv
_atom_site_adp_type
_atom_site_occupancy
_atom_site_symmetry_multiplicity
_atom_site_calc_flag
_atom_site_refinement_flags
_atom_site_disorder_assembly
_atom_site_disorder_group
O1 O 0.6457(3) 0.6070(3) 0.3002(2) 0.0346(6) Uani 1 1 d . . .
Cu1 Cu 0.36996(4) 0.48766(4) 0.50545(4) 0.01426(11) Uani 1 1 d . . .
O3 O 0.2612(2) 0.6911(3) 0.5574(2) 0.0271(5) Uani 1 1 d . . .
O4 O 0.4833(2) 0.7138(2) 0.5485(2) 0.0271(5) Uani 1 1 d . . .
O2 O 0.4254(2) 0.5826(2) 0.3086(2) 0.0230(4) Uani 1 1 d . . .
N1 N 0.1433(3) 0.4926(2) 0.5065(2) 0.0154(4) Uani 1 1 d . . .
C8 C 0.3313(3) 0.7620(3) 0.5703(3) 0.0161(5) Uani 1 1 d . . .
C9 C 0.22496(18) 0.91445(15) 0.61697(17) 0.0173(5) Uani 1 1 d G . .
C10 C 0.05546(19) 0.96917(19) 0.6483(2) 0.0211(6) Uani 1 1 d G . .
H10 H 0.0081 0.9137 0.6334 0.025 Uiso 1 1 calc R . .
C11 C -0.04481(15) 1.1051(2) 0.7013(2) 0.0262(6) Uani 1 1 d G . .
H11 H -0.1607 1.1425 0.7227 0.031 Uiso 1 1 calc R . .
C12 C 0.0244(2) 1.18628(16) 0.72306(19) 0.0272(6) Uani 1 1 d G . .
H12 H -0.0441 1.2792 0.7593 0.033 Uiso 1 1 calc R . .
C13 C 0.1939(2) 1.13156(19) 0.6918(2) 0.0254(6) Uani 1 1 d G . .
H13 H 0.2412 1.1871 0.7066 0.030 Uiso 1 1 calc R . .
C14 C 0.29419(15) 0.99564(19) 0.6387(2) 0.0196(5) Uani 1 1 d G . .
H14 H 0.4100 0.9582 0.6173 0.024 Uiso 1 1 calc R . .
C1 C 0.5433(3) 0.6259(3) 0.2466(3) 0.0185(5) Uani 1 1 d . . .
C2 C 0.5637(3) 0.7047(2) 0.09925(15) 0.0214(6) Uani 1 1 d G . .
C3 C 0.4752(2) 0.7024(2) 0.02719(18) 0.0248(6) Uani 1 1 d G . .
H3 H 0.4027 0.6491 0.0714 0.030 Uiso 1 1 calc R . .
C4 C 0.4929(3) 0.7780(3) -0.10949(18) 0.0313(7) Uani 1 1 d G . .
H4 H 0.4324 0.7764 -0.1587 0.038 Uiso 1 1 calc R . .
C5 C 0.5990(3) 0.8560(3) -0.17411(16) 0.0338(7) Uani 1 1 d G . .
H5 H 0.6110 0.9077 -0.2675 0.041 Uiso 1 1 calc R . .
C6 C 0.6874(3) 0.8583(3) -0.1020(2) 0.0432(9) Uani 1 1 d G . .
H6 H 0.7599 0.9116 -0.1462 0.052 Uiso 1 1 calc R . .
C7 C 0.6698(3) 0.7827(3) 0.03463(19) 0.0395(9) Uani 1 1 d G . .
H7 H 0.7303 0.7843 0.0839 0.047 Uiso 1 1 calc R . .
C15 C -0.0041(3) 0.5683(3) 0.5896(3) 0.0170(5) Uani 1 1 d . . .
H15 H -0.0110 0.6179 0.6546 0.020 Uiso 1 1 calc R . .
C16 C 0.1471(3) 0.4240(3) 0.4172(3) 0.0163(5) Uani 1 1 d . . .
H16 H 0.2501 0.3687 0.3571 0.020 Uiso 1 1 calc R . .
C1S C 0.0835(17) 0.661(2) 0.9639(16) 0.040(4) Uani 0.375(8) 1 d PD A 1
H1S1 H 0.0314 0.7730 0.9513 0.060 Uiso 0.375(8) 1 calc PR A 1
H1S2 H 0.2028 0.6285 0.9378 0.060 Uiso 0.375(8) 1 calc PR A 1
H1S3 H 0.0408 0.6171 1.0614 0.060 Uiso 0.375(8) 1 calc PR A 1
O1S O 0.0483(7) 0.6068(8) 0.8787(7) 0.033(2) Uani 0.375(8) 1 d PD A 1
H1S H -0.0535 0.6463 0.8916 0.050 Uiso 0.375(8) 1 calc PR A 1
C2S C 0.1423(14) 0.6683(18) 0.9439(13) 0.035(3) Uani 0.404(8) 1 d PD B 2
H2S1 H 0.1048 0.7739 0.9567 0.053 Uiso 0.404(8) 1 calc PR B 2
H2S2 H 0.0755 0.6647 0.8985 0.053 Uiso 0.404(8) 1 calc PR B 2
H2S3 H 0.2580 0.6340 0.8858 0.053 Uiso 0.404(8) 1 calc PR B 2
O2S O 0.1261(9) 0.5711(7) 1.0739(6) 0.042(2) Uani 0.404(8) 1 d PD B 2
H2S H 0.1776 0.5792 1.1153 0.063 Uiso 0.404(8) 1 calc PR B 2

loop_
_atom_site_aniso_label
_atom_site_aniso_U_11
_atom_site_aniso_U_22
_atom_site_aniso_U_33
_atom_site_aniso_U_23
_atom_site_aniso_U_13
_atom_site_aniso_U_12
O1 0.0328(12) 0.0666(16) 0.0200(11) 0.0098(10) -0.0131(9) -0.0385(12)
Cu1 0.01066(16) 0.02047(17) 0.01542(16) -0.00211(11) -0.00501(11) -0.00877(12)
O3 0.0140(9) 0.0353(11) 0.0408(13) -0.0217(10) -0.0070(8) -0.0077(9)
O4 0.0138(9) 0.0207(10) 0.0501(14) -0.0091(9) -0.0114(9) -0.0060(8)
O2 0.0223(10) 0.0380(11) 0.0159(10) 0.0025(8) -0.0081(8) -0.0202(9)
N1 0.0141(10) 0.0193(11) 0.0156(11) 0.0010(9) -0.0067(8) -0.0095(9)
C8 0.0162(12) 0.0199(13) 0.0136(12) 0.0013(10) -0.0060(9) -0.0097(10)
C9 0.0184(13) 0.0184(13) 0.0157(12) 0.0017(10) -0.0062(10) -0.0099(11)
C10 0.0176(13) 0.0212(13) 0.0249(15) -0.0009(11) -0.0064(11) -0.0102(11)
C11 0.0200(14) 0.0207(13) 0.0286(16) 0.0004(11) -0.0057(12) -0.0054(12)
C12 0.0341(16) 0.0148(13) 0.0256(15) 0.0006(11) -0.0078(12) -0.0079(12)
C13 0.0372(17) 0.0198(13) 0.0249(16) 0.0025(11) -0.0149(13) -0.0152(13)
C14 0.0214(13) 0.0210(13) 0.0189(14) 0.0030(10) -0.0098(11) -0.0113(11)
C1 0.0178(12) 0.0230(14) 0.0180(13) -0.0031(10) -0.0063(10) -0.0102(11)
C2 0.0239(14) 0.0241(14) 0.0184(13) -0.0005(11) -0.0067(11) -0.0130(12)
C3 0.0255(14) 0.0305(15) 0.0220(15) -0.0004(11) -0.0094(12) -0.0147(13)
C4 0.0381(18) 0.0407(18) 0.0225(15) 0.0027(13) -0.0164(13) -0.0203(15)
C5 0.049(2) 0.0394(18) 0.0183(15) 0.0066(13) -0.0140(14) -0.0254(16)
C6 0.060(2) 0.063(2) 0.0255(17) 0.0093(16) -0.0144(16) -0.050(2)
C7 0.056(2) 0.063(2) 0.0216(16) 0.0076(15) -0.0158(15) -0.047(2)
C15 0.0167(12) 0.0221(13) 0.0161(13) -0.0026(10) -0.0060(10) -0.0103(11)
C16 0.0133(11) 0.0204(13) 0.0166(12) -0.0024(10) -0.0033(9) -0.0092(10)
C1S 0.029(8) 0.049(7) 0.050(8) -0.029(6) -0.019(7) 0.000(6)
O1S 0.021(3) 0.048(4) 0.031(4) -0.016(3) -0.005(2) -0.010(3)
C2S 0.024(7) 0.043(6) 0.032(5) -0.005(4) -0.007(5) -0.011(6)
O2S 0.060(5) 0.036(4) 0.029(3) -0.008(3) -0.010(3) -0.019(3)

loop_
_atom_type_symbol
_atom_type_description
_atom_type_scat_dispersion_real
_atom_type_scat_dispersion_imag
_atom_type_scat_source
C C 0.0033 0.0016 'International Tables Vol C Tables 4.2.6.8 and 6.1.1.4'
H H 0.0000 0.0000 'International Tables Vol C Tables 4.2.6.8 and 6.1.1.4'
Cu Cu 0.3201 1.2651 'International Tables Vol C Tables 4.2.6.8 and 6.1.1.4'
N N 0.0061 0.0033 'International Tables Vol C Tables 4.2.6.8 and 6.1.1.4'
O O 0.0106 0.0060 'International Tables Vol C Tables 4.2.6.8 and 6.1.1.4'

loop_
_geom_angle_atom_site_label_1
_geom_angle_atom_site_label_2
_geom_angle_atom_site_label_3
_geom_angle
_geom_angle_site_symmetry_1
_geom_angle_site_symmetry_3
_geom_angle_publ_flag
C1 O1 Cu1 122.68(18) . 2_666 ?
O3 Cu1 O4 169.15(7) . 2_666 ?
O3 Cu1 O1 89.73(11) . 2_666 ?
O4 Cu1 O1 89.33(11) 2_666 2_666 ?
O3 Cu1 O2 89.76(9) . . ?
O4 Cu1 O2 89.10(10) 2_666 . ?
O1 Cu1 O2 169.00(7) 2_666 . ?
O3 Cu1 N1 92.63(8) . . ?
O4 Cu1 N1 98.21(8) 2_666 . ?
O1 Cu1 N1 98.50(8) 2_666 . ?
O2 Cu1 N1 92.50(8) . . ?
O3 Cu1 Cu1 82.51(6) . 2_666 ?
O4 Cu1 Cu1 86.64(6) 2_666 2_666 ?
O1 Cu1 Cu1 84.96(6) 2_666 2_666 ?
O2 Cu1 Cu1 84.08(5) . 2_666 ?
N1 Cu1 Cu1 174.04(6) . 2_666 ?
C8 O3 Cu1 125.41(17) . . ?
C8 O4 Cu1 120.49(17) . 2_666 ?
C1 O2 Cu1 123.73(17) . . ?
C15 N1 C16 117.3(2) . . ?
C15 N1 Cu1 122.58(17) . . ?
C16 N1 Cu1 120.05(18) . . ?
O3 C8 O4 124.9(2) . . ?
O3 C8 C9 117.3(2) . . ?
O4 C8 C9 117.8(2) . . ?
C10 C9 C14 120.0 . . ?
C10 C9 C8 119.76(14) . . ?
C14 C9 C8 120.07(14) . . ?
C11 C10 C9 120.0 . . ?
C11 C10 H10 120.0 . . ?
C9 C10 H10 120.0 . . ?
C10 C11 C12 120.0 . . ?
C10 C11 H11 120.0 . . ?
C12 C11 H11 120.0 . . ?
C13 C12 C11 120.0 . . ?
C13 C12 H12 120.0 . . ?
C11 C12 H12 120.0 . . ?
C12 C13 C14 120.0 . . ?
C12 C13 H13 120.0 . . ?
C14 C13 H13 120.0 . . ?
C13 C14 C9 120.0 . . ?
C13 C14 H14 120.0 . . ?
C9 C14 H14 120.0 . . ?
O2 C1 O1 124.5(3) . . ?
O2 C1 C2 117.5(2) . . ?
O1 C1 C2 118.0(2) . . ?
C3 C2 C7 120.0 . . ?
C3 C2 C1 120.23(15) . . ?
C7 C2 C1 119.77(15) . . ?
C2 C3 C4 120.0 . . ?
C2 C3 H3 120.0 . . ?
C4 C3 H3 120.0 . . ?
C3 C4 C5 120.0 . . ?
C3 C4 H4 120.0 . . ?
C5 C4 H4 120.0 . . ?
C4 C5 C6 120.0 . . ?
C4 C5 H5 120.0 . . ?
C6 C5 H5 120.0 . . ?
C7 C6 C5 120.0 . . ?
C7 C6 H6 120.0 . . ?
C5 C6 H6 120.0 . . ?
C6 C7 C2 120.0 . . ?
C6 C7 H7 120.0 . . ?
C2 C7 H7 120.0 . . ?
N1 C15 C16 121.2(2) . 2_566 ?
N1 C15 H15 119.4 . . ?
C16 C15 H15 119.4 2_566 . ?
N1 C16 C15 121.5(2) . 2_566 ?
N1 C16 H16 119.3 . . ?
C15 C16 H16 119.3 2_566 . ?
O2S C2S H2S1 109.5 . . ?
O2S C2S H2S2 109.5 . . ?
H2S1 C2S H2S2 109.5 . . ?
O2S C2S H2S3 109.5 . . ?
H2S1 C2S H2S3 109.5 . . ?
H2S2 C2S H2S3 109.5 . . ?
C2S O2S H2S 109.5 . . ?

loop_
_geom_bond_atom_site_label_1
_geom_bond_atom_site_label_2
_geom_bond_distance
_geom_bond_site_symmetry_2
_geom_bond_publ_flag
O1 C1 1.261(3) . ?
O1 Cu1 1.961(2) 2_666 ?
Cu1 O3 1.953(2) . ?
Cu1 O4 1.954(2) 2_666 ?
Cu1 O1 1.961(2) 2_666 ?
Cu1 O2 1.9638(19) . ?
Cu1 N1 2.172(2) . ?
Cu1 Cu1 2.5983(7) 2_666 ?
O3 C8 1.256(3) . ?
O4 C8 1.258(3) . ?
O4 Cu1 1.954(2) 2_666 ?
O2 C1 1.252(3) . ?
N1 C15 1.335(3) . ?
N1 C16 1.335(3) . ?
C8 C9 1.497(3) . ?
C9 C10 1.3900 . ?
C9 C14 1.3900 . ?
C10 C11 1.3900 . ?
C10 H10 0.9500 . ?
C11 C12 1.3900 . ?
C11 H11 0.9500 . ?
C12 C13 1.3900 . ?
C12 H12 0.9500 . ?
C13 C14 1.3900 . ?
C13 H13 0.9500 . ?
C14 H14 0.9500 . ?
C1 C2 1.491(3) . ?
C2 C3 1.3900 . ?
C2 C7 1.3900 . ?
C3 C4 1.3900 . ?
C3 H3 0.9500 . ?
C4 C5 1.3900 . ?
C4 H4 0.9500 . ?
C5 C6 1.3900 . ?
C5 H5 0.9500 . ?
C6 C7 1.3900 . ?
C6 H6 0.9500 . ?
C7 H7 0.9500 . ?
C15 C16 1.385(3) 2_566 ?
C15 H15 0.9500 . ?
C16 C15 1.385(3) 2_566 ?
C16 H16 0.9500 . ?
C1S O1S 1.419(12) . ?
C1S H1S1 0.9800 . ?
C1S H1S2 0.9800 . ?
C1S H1S3 0.9800 . ?
O1S H1S 0.8400 . ?
C2S O2S 1.405(13) . ?
C2S H2S1 0.9800 . ?
C2S H2S2 0.9800 . ?
C2S H2S3 0.9800 . ?
O2S H2S 0.8400 . ?
